data_2217708
loop_
_publ_author_name
'Li, Wen-Ying'
'Mao, Li-Sheng'
'Lu, Long'
'He, Hong-Wu'

_publ_section_title
;
 [2-(Phenyldiazenyl)pyrrolato]bis(2-pyridylphenyl)iridium(III)
;
_journal_coeditor_code AT2539
_journal_issue 3
_journal_name_full 'Acta Crystallographica Section E'
_journal_page_first m490
_journal_paper_doi 10.1107/S1600536808004443
_journal_volume 64
_journal_year 2008
_chemical_formula_iupac '[Ir (C10 H8 N3) (C11 H8 N)2]'
_chemical_formula_moiety 'C32 H24 Ir N5'
_chemical_formula_sum 'C32 H24 Ir N5'
_chemical_formula_weight 670.76
_chemical_name_systematic
;
[2-(Phenyldiazenyl)pyrrolato]bis(2-pyridylphenyl)iridium(III)
;
_space_group_IT_number 15
_symmetry_cell_setting monoclinic
_symmetry_space_group_name_Hall '-C 2yc'
_symmetry_space_group_name_H-M 'C 1 2/c 1'
_atom_sites_solution_hydrogens geom
_atom_sites_solution_primary direct
_atom_sites_solution_secondary difmap
_audit_creation_method SHELXL97
_cell_angle_alpha 90.00
_cell_angle_beta 93.2820(10)
_cell_angle_gamma 90.00
_cell_formula_units_Z 8
_cell_length_a 17.5606(14)
_cell_length_b 11.0213(9)
_cell_length_c 26.673(2)
_cell_measurement_reflns_used 4482
_cell_measurement_temperature 293(2)
_cell_measurement_theta_max 52.645
_cell_measurement_theta_min 4.581
_cell_volume 5153.8(7)
_computing_cell_refinement 'SAINT-Plus (Bruker, 2001)'
_computing_data_collection 'SMART (Bruker, 2001)'
_computing_data_reduction 'SAINT-Plus (Bruker, 2001)'
_computing_molecular_graphics 'SHELXTL (Version 5.0; Sheldrick, 2008)'
_computing_publication_material 'SHELXTL (Version 5.0; Sheldrick, 2008)'
_computing_structure_refinement 'SHELXL97 (Sheldrick, 2008)'
_computing_structure_solution 'SHELXS97 (Sheldrick, 2008)'
_diffrn_ambient_temperature 293(2)
_diffrn_measured_fraction_theta_full 0.997
_diffrn_measured_fraction_theta_max 0.997
_diffrn_measurement_device_type 'Bruker SMART APEX CCD area-detector'
_diffrn_measurement_method '\f and \w'
_diffrn_radiation_monochromator graphite
_diffrn_radiation_source 'fine-focus sealed tube'
_diffrn_radiation_type MoK\a
_diffrn_radiation_wavelength 0.71073
_diffrn_reflns_av_R_equivalents 0.1398
_diffrn_reflns_av_sigmaI/netI 0.1110
_diffrn_reflns_limit_h_max 22
_diffrn_reflns_limit_h_min -21
_diffrn_reflns_limit_k_max 6
_diffrn_reflns_limit_k_min -13
_diffrn_reflns_limit_l_max 33
_diffrn_reflns_limit_l_min -33
_diffrn_reflns_number 14220
_diffrn_reflns_theta_full 26.50
_diffrn_reflns_theta_max 26.50
_diffrn_reflns_theta_min 2.18
_exptl_absorpt_coefficient_mu 5.212
_exptl_absorpt_correction_T_max 1.00000
_exptl_absorpt_correction_T_min 0.75419
_exptl_absorpt_correction_type multi-scan
_exptl_absorpt_process_details '(SADABS; Sheldrick, 2001)'
_exptl_crystal_colour red
_exptl_crystal_density_diffrn 1.729
_exptl_crystal_density_method 'not measured'
_exptl_crystal_description prism
_exptl_crystal_F_000 2624
_exptl_crystal_size_max 0.224
_exptl_crystal_size_mid 0.135
_exptl_crystal_size_min 0.061
_refine_diff_density_max 4.148
_refine_diff_density_min -2.375
_refine_ls_extinction_method none
_refine_ls_goodness_of_fit_ref 0.970
_refine_ls_hydrogen_treatment constr
_refine_ls_matrix_type full
_refine_ls_number_parameters 343
_refine_ls_number_reflns 5327
_refine_ls_number_restraints 0
_refine_ls_restrained_S_all 0.970
_refine_ls_R_factor_all 0.0597
_refine_ls_R_factor_gt 0.0479
_refine_ls_shift/su_max 0.002
_refine_ls_shift/su_mean 0.000
_refine_ls_structure_factor_coef Fsqd
_refine_ls_weighting_details 'calc w = 1/[\s^2^(Fo^2^)+(0.0284P)^2^] where P=(Fo^2^+2Fc^2^)/3'
_refine_ls_weighting_scheme calc
_refine_ls_wR_factor_gt 0.1033
_refine_ls_wR_factor_ref 0.1071
_reflns_number_gt 4228
_reflns_number_total 5327
_reflns_threshold_expression I>2\s(I)
_cod_data_source_file at2539.cif
_cod_data_source_block I
_cod_original_cell_volume 5153.9(7)
_cod_original_sg_symbol_H-M 'C 2/c'
_cod_database_code 2217708
_cod_database_fobs_code 2217708

loop_
_symmetry_equiv_pos_as_xyz
'x, y, z'
'-x, y, -z+1/2'
'x+1/2, y+1/2, z'
'-x+1/2, y+1/2, -z+1/2'
'-x, -y, -z'
'x, -y, z-1/2'
'-x+1/2, -y+1/2, -z'
'x+1/2, -y+1/2, z-1/2'

loop_
_atom_site_type_symbol
_atom_site_label
_atom_site_fract_x
_atom_site_fract_y
_atom_site_fract_z
_atom_site_U_iso_or_equiv
_atom_site_adp_type
_atom_site_calc_flag
_atom_site_refinement_flags
_atom_site_occupancy
Ir Ir 0.118518(14) 0.76861(2) 0.384282(9) 0.02997(11) Uani d . 1
N N1 0.0029(3) 0.6954(5) 0.3915(2) 0.0339(12) Uani d . 1
N N2 -0.0012(3) 0.5952(5) 0.4165(2) 0.0366(13) Uani d . 1
N N3 0.1331(3) 0.6047(5) 0.42223(18) 0.0332(12) Uani d . 1
N N4 0.1050(3) 0.8704(5) 0.44743(17) 0.0312(12) Uani d . 1
N N5 0.1403(3) 0.6834(5) 0.31918(18) 0.0358(12) Uani d . 1
C C1 0.0655(4) 0.5480(6) 0.4316(3) 0.0392(16) Uani d . 1
C C2 0.0800(4) 0.4391(6) 0.4596(3) 0.0487(19) Uani d . 1
H H2 0.0442 0.3854 0.4712 0.058 Uiso calc R 1
C C3 0.1589(5) 0.4304(7) 0.4660(3) 0.052(2) Uani d . 1
H H3 0.1866 0.3689 0.4825 0.063 Uiso calc R 1
C C4 0.1888(4) 0.5342(7) 0.4422(3) 0.0485(19) Uani d . 1
H H4 0.2405 0.5509 0.4408 0.058 Uiso calc R 1
C C5 -0.0713(4) 0.7448(6) 0.3781(3) 0.0353(16) Uani d . 1
C C6 -0.1359(4) 0.7030(7) 0.3983(3) 0.0497(19) Uani d . 1
H H6 -0.1327 0.6402 0.4216 0.060 Uiso calc R 1
C C7 -0.2066(5) 0.7536(8) 0.3844(4) 0.065(3) Uani d . 1
H H7 -0.2503 0.7227 0.3978 0.079 Uiso calc R 1
C C8 -0.2124(4) 0.8471(8) 0.3516(3) 0.060(2) Uani d . 1
H H8 -0.2597 0.8820 0.3434 0.072 Uiso calc R 1
C C9 -0.1483(4) 0.8905(8) 0.3305(3) 0.059(2) Uani d . 1
H H9 -0.1523 0.9549 0.3080 0.071 Uiso calc R 1
C C10 -0.0775(4) 0.8385(7) 0.3426(2) 0.0458(18) Uani d . 1
H H10 -0.0345 0.8658 0.3273 0.055 Uiso calc R 1
C C11 0.1086(4) 0.8273(7) 0.4944(2) 0.0412(16) Uani d . 1
H H11 0.1147 0.7442 0.4992 0.049 Uiso calc R 1
C C12 0.1037(4) 0.8995(7) 0.5356(2) 0.0483(19) Uani d . 1
H H12 0.1046 0.8655 0.5676 0.058 Uiso calc R 1
C C13 0.0976(4) 1.0214(8) 0.5296(3) 0.054(2) Uani d . 1
H H13 0.0958 1.0724 0.5573 0.065 Uiso calc R 1
C C14 0.0939(4) 1.0684(7) 0.4814(3) 0.0498(19) Uani d . 1
H H14 0.0887 1.1517 0.4766 0.060 Uiso calc R 1
C C15 0.0978(4) 0.9916(6) 0.4402(2) 0.0360(15) Uani d . 1
C C16 0.0931(4) 1.0276(6) 0.3870(2) 0.0372(15) Uani d . 1
C C17 0.0809(4) 1.1486(7) 0.3711(3) 0.054(2) Uani d . 1
H H17 0.0770 1.2102 0.3946 0.065 Uiso calc R 1
C C18 0.0749(5) 1.1744(8) 0.3212(4) 0.065(2) Uani d . 1
H H18 0.0661 1.2536 0.3103 0.078 Uiso calc R 1
C C19 0.0820(4) 1.0820(8) 0.2866(3) 0.055(2) Uani d . 1
H H19 0.0785 1.0997 0.2525 0.066 Uiso calc R 1
C C20 0.0940(4) 0.9656(7) 0.3021(3) 0.0435(17) Uani d . 1
H H20 0.0980 0.9050 0.2781 0.052 Uiso calc R 1
C C21 0.1005(3) 0.9341(6) 0.3536(2) 0.0328(14) Uani d . 1
C C22 0.2299(4) 0.8077(6) 0.3802(2) 0.0330(14) Uani d . 1
C C23 0.2771(4) 0.8709(6) 0.4162(2) 0.0388(16) Uani d . 1
H H23 0.2568 0.9012 0.4452 0.047 Uiso calc R 1
C C24 0.3538(4) 0.8875(6) 0.4080(3) 0.0417(17) Uani d . 1
H H24 0.3839 0.9310 0.4315 0.050 Uiso calc R 1
C C25 0.3867(4) 0.8421(7) 0.3667(3) 0.0475(18) Uani d . 1
H H25 0.4384 0.8534 0.3625 0.057 Uiso calc R 1
C C26 0.3418(4) 0.7792(6) 0.3312(3) 0.0440(18) Uani d . 1
H H26 0.3630 0.7492 0.3025 0.053 Uiso calc R 1
C C27 0.2634(4) 0.7606(6) 0.3388(3) 0.0361(16) Uani d . 1
C C28 0.2131(4) 0.6904(6) 0.3034(2) 0.0350(15) Uani d . 1
C C29 0.2321(4) 0.6370(7) 0.2595(3) 0.0487(18) Uani d . 1
H H29 0.2806 0.6485 0.2481 0.058 Uiso calc R 1
C C30 0.1803(5) 0.5667(7) 0.2323(3) 0.056(2) Uani d . 1
H H30 0.1938 0.5294 0.2029 0.067 Uiso calc R 1
C C31 0.1093(4) 0.5521(8) 0.2487(3) 0.055(2) Uani d . 1
H H31 0.0739 0.5027 0.2313 0.067 Uiso calc R 1
C C32 0.0902(4) 0.6121(7) 0.2918(3) 0.051(2) Uani d . 1
H H32 0.0410 0.6032 0.3026 0.061 Uiso calc R 1

loop_
_atom_site_aniso_label
_atom_site_aniso_U_11
_atom_site_aniso_U_22
_atom_site_aniso_U_33
_atom_site_aniso_U_12
_atom_site_aniso_U_13
_atom_site_aniso_U_23
Ir 0.02407(15) 0.03860(17) 0.02744(14) -0.00330(11) 0.00326(9) -0.00461(11)
N1 0.027(3) 0.035(3) 0.040(3) -0.008(3) 0.004(2) -0.004(3)
N2 0.031(3) 0.035(3) 0.044(3) -0.006(3) 0.010(2) -0.009(3)
N3 0.039(3) 0.034(3) 0.027(3) -0.001(3) 0.006(2) -0.007(2)
N4 0.021(3) 0.048(3) 0.025(3) -0.001(3) 0.006(2) -0.006(2)
N5 0.029(3) 0.052(3) 0.027(3) -0.009(3) 0.002(2) -0.002(3)
C1 0.028(4) 0.044(4) 0.046(4) -0.001(3) 0.006(3) -0.009(3)
C2 0.046(5) 0.041(4) 0.060(5) -0.003(4) 0.014(4) 0.007(4)
C3 0.053(5) 0.047(4) 0.057(5) 0.010(4) 0.001(4) 0.004(4)
C4 0.030(4) 0.056(5) 0.060(5) 0.008(4) 0.004(3) -0.005(4)
C5 0.024(4) 0.044(4) 0.038(4) 0.001(3) 0.006(3) -0.009(3)
C6 0.039(4) 0.043(4) 0.068(5) 0.000(4) 0.016(4) 0.005(4)
C7 0.027(4) 0.079(6) 0.091(7) -0.004(4) 0.012(4) -0.001(5)
C8 0.038(4) 0.080(6) 0.062(5) 0.014(5) -0.003(4) -0.005(5)
C9 0.040(4) 0.088(6) 0.049(5) 0.007(5) -0.001(4) 0.017(4)
C10 0.029(4) 0.068(5) 0.041(4) 0.002(4) 0.006(3) 0.001(4)
C11 0.036(4) 0.051(4) 0.037(4) 0.001(4) 0.003(3) 0.001(3)
C12 0.044(4) 0.074(6) 0.027(4) -0.002(4) 0.006(3) -0.011(4)
C13 0.047(5) 0.077(6) 0.038(4) 0.000(4) 0.000(3) -0.023(4)
C14 0.047(5) 0.052(5) 0.050(4) 0.007(4) 0.001(4) -0.011(4)
C15 0.024(3) 0.046(4) 0.039(4) 0.002(3) 0.004(3) -0.007(3)
C16 0.028(3) 0.045(4) 0.039(4) 0.002(3) 0.003(3) 0.004(3)
C17 0.048(5) 0.049(5) 0.067(5) 0.003(4) 0.007(4) 0.005(4)
C18 0.047(5) 0.058(5) 0.091(7) 0.005(5) 0.004(5) 0.032(5)
C19 0.037(4) 0.077(6) 0.052(5) -0.001(4) 0.007(3) 0.021(4)
C20 0.035(4) 0.056(5) 0.039(4) -0.006(4) 0.005(3) 0.005(3)
C21 0.026(3) 0.029(3) 0.045(4) -0.002(3) 0.013(3) 0.003(3)
C22 0.030(4) 0.036(3) 0.033(3) -0.004(3) 0.001(3) 0.007(3)
C23 0.030(4) 0.047(4) 0.040(4) -0.004(3) 0.001(3) -0.008(3)
C24 0.030(4) 0.046(4) 0.048(4) -0.005(3) -0.008(3) 0.004(3)
C25 0.021(3) 0.062(5) 0.059(5) -0.003(4) -0.001(3) 0.003(4)
C26 0.032(4) 0.048(4) 0.053(4) 0.001(3) 0.016(3) -0.004(3)
C27 0.033(4) 0.035(4) 0.041(4) 0.002(3) 0.006(3) -0.003(3)
C28 0.029(3) 0.046(4) 0.031(3) 0.004(3) 0.006(3) 0.002(3)
C29 0.046(4) 0.058(5) 0.044(4) 0.002(4) 0.015(3) -0.005(4)
C30 0.059(5) 0.068(5) 0.040(4) 0.018(5) -0.002(4) -0.020(4)
C31 0.045(5) 0.082(6) 0.038(4) 0.007(4) -0.010(3) -0.029(4)
C32 0.037(4) 0.063(5) 0.054(5) -0.003(4) 0.004(3) -0.025(4)

loop_
_atom_type_symbol
_atom_type_description
_atom_type_scat_dispersion_real
_atom_type_scat_dispersion_imag
_atom_type_scat_source
C C 0.0033 0.0016 'International Tables Vol C Tables 4.2.6.8 and 6.1.1.4'
H H 0.0000 0.0000 'International Tables Vol C Tables 4.2.6.8 and 6.1.1.4'
N N 0.0061 0.0033 'International Tables Vol C Tables 4.2.6.8 and 6.1.1.4'
Ir Ir -1.4442 7.9887 'International Tables Vol C Tables 4.2.6.8 and 6.1.1.4'

loop_
_geom_angle_atom_site_label_1
_geom_angle_atom_site_label_2
_geom_angle_atom_site_label_3
_geom_angle
_geom_angle_publ_flag
C22 Ir C21 85.1(2) yes
C22 Ir N5 79.7(2) yes
C21 Ir N5 96.0(2) yes
C22 Ir N4 94.9(2) yes
C21 Ir N4 79.4(2) yes
N5 Ir N4 173.2(2) yes
C22 Ir N3 96.8(2) yes
C21 Ir N3 174.5(2) yes
N5 Ir N3 89.5(2) yes
N4 Ir N3 95.3(2) yes
C22 Ir N1 170.6(2) yes
C21 Ir N1 104.0(2) yes
N5 Ir N1 97.2(2) yes
N4 Ir N1 88.74(19) yes
N3 Ir N1 74.2(2) yes
N2 N1 C5 112.0(5) no
N2 N1 Ir 115.9(4) n
C5 N1 Ir 131.7(4) n
N1 N2 C1 114.7(6) no
C4 N3 C1 106.4(6) no
C4 N3 Ir 140.1(5) n
C1 N3 Ir 113.5(4) n
C11 N4 C15 118.9(6) no
C11 N4 Ir 125.1(5) n
C15 N4 Ir 115.9(4) n
C32 N5 C28 117.0(6) no
C32 N5 Ir 125.3(5) n
C28 N5 Ir 117.5(4) n
N2 C1 N3 121.5(6) no
N2 C1 C2 128.1(7) no
N3 C1 C2 110.3(6) no
C3 C2 C1 105.6(7) no
C3 C2 H2 127.2 no
C1 C2 H2 127.2 no
C2 C3 C4 106.3(6) no
C2 C3 H3 126.9 no
C4 C3 H3 126.9 no
N3 C4 C3 111.4(6) no
N3 C4 H4 124.3 no
C3 C4 H4 124.3 no
C6 C5 C10 118.8(7) no
C6 C5 N1 122.3(6) no
C10 C5 N1 118.8(6) no
C5 C6 C7 120.5(8) no
C5 C6 H6 119.8 no
C7 C6 H6 119.8 no
C8 C7 C6 120.8(9) no
C8 C7 H7 119.6 no
C6 C7 H7 119.6 no
C7 C8 C9 119.8(8) no
C7 C8 H8 120.1 no
C9 C8 H8 120.1 no
C8 C9 C10 120.3(8) no
C8 C9 H9 119.9 no
C10 C9 H9 119.9 no
C9 C10 C5 119.7(7) no
C9 C10 H10 120.1 no
C5 C10 H10 120.1 no
N4 C11 C12 123.1(7) no
N4 C11 H11 118.5 no
C12 C11 H11 118.5 no
C13 C12 C11 119.4(7) no
C13 C12 H12 120.3 no
C11 C12 H12 120.3 no
C12 C13 C14 118.7(7) no
C12 C13 H13 120.6 no
C14 C13 H13 120.6 no
C13 C14 C15 120.3(7) no
C13 C14 H14 119.9 no
C15 C14 H14 119.9 no
N4 C15 C14 119.6(6) no
N4 C15 C16 113.8(6) no
C14 C15 C16 126.5(7) no
C21 C16 C17 122.1(6) no
C21 C16 C15 114.9(6) no
C17 C16 C15 123.0(7) no
C18 C17 C16 119.6(8) no
C18 C17 H17 120.2 no
C16 C17 H17 120.2 no
C17 C18 C19 119.6(8) no
C17 C18 H18 120.2 no
C19 C18 H18 120.2 no
C20 C19 C18 120.7(7) no
C20 C19 H19 119.6 no
C18 C19 H19 119.6 no
C19 C20 C21 121.8(7) no
C19 C20 H20 119.1 no
C21 C20 H20 119.1 no
C16 C21 C20 116.1(6) no
C16 C21 Ir 115.7(5) n
C20 C21 Ir 128.1(5) n
C27 C22 C23 117.9(6) no
C27 C22 Ir 115.0(5) n
C23 C22 Ir 127.0(5) n
C24 C23 C22 119.6(6) no
C24 C23 H23 120.2 no
C22 C23 H23 120.2 no
C25 C24 C23 122.4(6) no
C25 C24 H24 118.8 no
C23 C24 H24 118.8 no
C24 C25 C26 119.0(6) no
C24 C25 H25 120.5 no
C26 C25 H25 120.5 no
C25 C26 C27 119.6(7) no
C25 C26 H26 120.2 no
C27 C26 H26 120.2 no
C22 C27 C26 121.4(6) no
C22 C27 C28 116.2(6) no
C26 C27 C28 122.4(7) no
N5 C28 C29 121.0(6) no
N5 C28 C27 111.6(6) no
C29 C28 C27 127.3(7) no
C28 C29 C30 120.6(7) no
C28 C29 H29 119.7 no
C30 C29 H29 119.7 no
C31 C30 C29 119.5(7) no
C31 C30 H30 120.3 no
C29 C30 H30 120.3 no
C30 C31 C32 118.9(7) no
C30 C31 H31 120.6 no
C32 C31 H31 120.6 no
N5 C32 C31 122.7(7) no
N5 C32 H32 118.6 no
C31 C32 H32 118.6 no

loop_
_geom_bond_atom_site_label_1
_geom_bond_atom_site_label_2
_geom_bond_distance
_geom_bond_publ_flag
Ir C22 2.012(6) yes
Ir C21 2.016(6) yes
Ir N5 2.030(5) yes
Ir N4 2.049(5) yes
Ir N3 2.079(5) yes
Ir N1 2.204(5) yes
N1 N2 1.293(7) no
N1 C5 1.438(9) no
N2 C1 1.324(8) no
N3 C4 1.336(8) no
N3 C1 1.377(8) no
N4 C11 1.339(8) no
N4 C15 1.355(9) no
N5 C32 1.362(8) no
N5 C28 1.370(8) no
C1 C2 1.429(9) no
C2 C3 1.389(11) no
C2 H2 0.9300 no
C3 C4 1.423(10) no
C3 H3 0.9300 no
C4 H4 0.9300 no
C5 C6 1.364(10) no
C5 C10 1.400(10) no
C6 C7 1.392(11) no
C6 H6 0.9300 no
C7 C8 1.352(12) no
C7 H7 0.9300 no
C8 C9 1.373(11) no
C8 H8 0.9300 no
C9 C10 1.390(9) no
C9 H9 0.9300 no
C10 H10 0.9300 no
C11 C12 1.364(9) no
C11 H11 0.9300 no
C12 C13 1.357(11) no
C12 H12 0.9300 no
C13 C14 1.383(10) no
C13 H13 0.9300 no
C14 C15 1.394(9) no
C14 H14 0.9300 no
C15 C16 1.469(9) no
C16 C21 1.374(9) no
C16 C17 1.411(10) no
C17 C18 1.361(11) no
C17 H17 0.9300 no
C18 C19 1.384(12) no
C18 H18 0.9300 no
C19 C20 1.360(10) no
C19 H19 0.9300 no
C20 C21 1.417(9) no
C20 H20 0.9300 no
C22 C27 1.383(10) no
C22 C23 1.415(8) no
C23 C24 1.389(9) no
C23 H23 0.9300 no
C24 C25 1.368(9) no
C24 H24 0.9300 no
C25 C26 1.382(10) no
C25 H25 0.9300 no
C26 C27 1.418(11) no
C26 H26 0.9300 no
C27 C28 1.474(9) no
C28 C29 1.369(9) no
C29 C30 1.371(10) no
C29 H29 0.9300 no
C30 C31 1.355(11) no
C30 H30 0.9300 no
C31 C32 1.384(9) no
C31 H31 0.9300 no
C32 H32 0.9300 no

loop_
_geom_torsion_atom_site_label_1
_geom_torsion_atom_site_label_2
_geom_torsion_atom_site_label_3
_geom_torsion_atom_site_label_4
_geom_torsion
_geom_torsion_publ_flag
C21 Ir N1 N2 -171.3(4) n
N5 Ir N1 N2 90.7(4) n
N4 Ir N1 N2 -92.6(4) n
N3 Ir N1 N2 3.3(4) n
C21 Ir N1 C5 1.0(6) n
N5 Ir N1 C5 -97.1(6) n
N4 Ir N1 C5 79.7(6) n
N3 Ir N1 C5 175.5(6) n
C5 N1 N2 C1 -177.5(5) no
Ir N1 N2 C1 -3.7(7) no
C22 Ir N3 C4 2.4(7) n
N5 Ir N3 C4 82.0(7) n
N4 Ir N3 C4 -93.2(7) n
N1 Ir N3 C4 179.6(7) n
C22 Ir N3 C1 -179.4(4) n
N5 Ir N3 C1 -99.8(4) n
N4 Ir N3 C1 85.0(4) n
N1 Ir N3 C1 -2.2(4) n
C22 Ir N4 C11 -95.9(5) n
C21 Ir N4 C11 -180.0(5) n
N3 Ir N4 C11 1.5(5) n
N1 Ir N4 C11 75.5(5) n
C22 Ir N4 C15 78.9(5) n
C21 Ir N4 C15 -5.2(4) n
N3 Ir N4 C15 176.2(4) n
N1 Ir N4 C15 -109.8(5) n
C22 Ir N5 C32 174.5(6) n
C21 Ir N5 C32 -101.6(6) n
N3 Ir N5 C32 77.4(6) n
N1 Ir N5 C32 3.4(6) n
C22 Ir N5 C28 -0.1(5) n
C21 Ir N5 C28 83.8(5) n
N3 Ir N5 C28 -97.2(5) n
N1 Ir N5 C28 -171.2(5) n
N1 N2 C1 N3 1.8(9) no
N1 N2 C1 C2 -179.9(6) no
C4 N3 C1 N2 179.9(6) no
Ir N3 C1 N2 1.1(8) n
C4 N3 C1 C2 1.4(7) no
Ir N3 C1 C2 -177.4(4) n
N2 C1 C2 C3 -179.7(7) no
N3 C1 C2 C3 -1.3(8) no
C1 C2 C3 C4 0.6(8) no
C1 N3 C4 C3 -1.0(8) no
Ir N3 C4 C3 177.3(5) n
C2 C3 C4 N3 0.2(8) no
N2 N1 C5 C6 12.3(9) no
Ir N1 C5 C6 -160.2(5) n
N2 N1 C5 C10 -167.2(6) no
Ir N1 C5 C10 20.3(9) n
C10 C5 C6 C7 -0.7(12) no
N1 C5 C6 C7 179.8(7) no
C5 C6 C7 C8 -1.8(14) no
C6 C7 C8 C9 2.1(14) no
C7 C8 C9 C10 0.1(13) no
C8 C9 C10 C5 -2.6(12) no
C6 C5 C10 C9 2.8(11) no
N1 C5 C10 C9 -177.7(6) no
C15 N4 C11 C12 1.5(10) no
Ir N4 C11 C12 176.0(5) n
N4 C11 C12 C13 -2.4(11) no
C11 C12 C13 C14 2.1(11) no
C12 C13 C14 C15 -1.1(12) no
C11 N4 C15 C14 -0.4(9) no
Ir N4 C15 C14 -175.4(5) n
C11 N4 C15 C16 -178.9(6) no
Ir N4 C15 C16 6.0(7) n
C13 C14 C15 N4 0.2(11) no
C13 C14 C15 C16 178.6(7) no
N4 C15 C16 C21 -3.1(9) no
C14 C15 C16 C21 178.4(7) no
N4 C15 C16 C17 176.2(6) no
C14 C15 C16 C17 -2.3(12) no
C21 C16 C17 C18 1.2(12) no
C15 C16 C17 C18 -178.1(7) no
C16 C17 C18 C19 -1.0(12) no
C17 C18 C19 C20 0.8(12) no
C18 C19 C20 C21 -0.7(12) no
C17 C16 C21 C20 -1.0(10) no
C15 C16 C21 C20 178.3(6) no
C17 C16 C21 Ir 179.4(6) no
C15 C16 C21 Ir -1.3(8) no
C19 C20 C21 C16 0.8(10) no
C19 C20 C21 Ir -179.7(5) no
C22 Ir C21 C16 -92.5(5) n
N5 Ir C21 C16 -171.6(5) n
N4 Ir C21 C16 3.4(5) n
N1 Ir C21 C16 89.4(5) n
C22 Ir C21 C20 88.0(6) n
N5 Ir C21 C20 8.9(6) n
N4 Ir C21 C20 -176.1(6) n
N1 Ir C21 C20 -90.1(6) n
C21 Ir C22 C27 -97.3(5) n
N5 Ir C22 C27 -0.3(5) n
N4 Ir C22 C27 -176.2(5) n
N3 Ir C22 C27 87.9(5) n
C21 Ir C22 C23 86.6(6) n
N5 Ir C22 C23 -176.4(6) n
N4 Ir C22 C23 7.8(6) n
N3 Ir C22 C23 -88.2(6) n
C27 C22 C23 C24 2.4(10) no
Ir C22 C23 C24 178.3(5) n
C22 C23 C24 C25 -1.7(11) no
C23 C24 C25 C26 1.1(11) no
C24 C25 C26 C27 -1.4(11) no
C23 C22 C27 C26 -2.7(10) no
Ir C22 C27 C26 -179.1(5) n
C23 C22 C27 C28 177.1(6) no
Ir C22 C27 C28 0.7(8) n
C25 C26 C27 C22 2.2(11) no
C25 C26 C27 C28 -177.6(7) no
C32 N5 C28 C29 6.0(10) no
Ir N5 C28 C29 -179.0(5) n
C32 N5 C28 C27 -174.5(6) no
Ir N5 C28 C27 0.5(8) n
C22 C27 C28 N5 -0.8(9) no
C26 C27 C28 N5 179.0(6) no
C22 C27 C28 C29 178.7(7) no
C26 C27 C28 C29 -1.5(11) no
N5 C28 C29 C30 -5.4(11) no
C27 C28 C29 C30 175.2(7) no
C28 C29 C30 C31 1.2(12) no
C29 C30 C31 C32 2.1(13) no
C28 N5 C32 C31 -2.6(11) no
Ir N5 C32 C31 -177.2(6) n
C30 C31 C32 N5 -1.4(13) no
